data_2011336
loop_
_publ_author_name
'Wieczorrek, Carsten'

_publ_section_title
;
 Bis-Triiodide von 1,2-Ethandiaminkomplexen am Beispiel des Metalls
 Kupfer
;
_journal_issue 9
_journal_name_full 'Acta Crystallographica Section C'
_journal_page_first 1085
_journal_page_last 1087
_journal_paper_doi 10.1107/S0108270100008830
_journal_volume 56
_journal_year 2000
_chemical_formula_iupac '[Cu(I3 )2 (C2 H8 N2 )2 ]'
_chemical_formula_moiety 'C4 H16 Cu I6 N4'
_chemical_formula_sum 'C4 H16 Cu I6 N4'
_chemical_formula_weight 945.15
_chemical_melting_point 505
_chemical_name_common
;
 [Bis-Ethylendiamin-kupfer]bis-triiodid
;
_chemical_name_systematic
;
 [Bis-1,2-Diaminoethan-kupfer]bis-triiodid
;
_space_group_IT_number 72
_symmetry_cell_setting orthorhombic
_symmetry_space_group_name_Hall '-I 2 2c'
_symmetry_space_group_name_H-M 'I b a m'
_audit_creation_method SHELXL-97
_cell_angle_alpha 90.00
_cell_angle_beta 90.00
_cell_angle_gamma 90.00
_cell_formula_units_Z 4
_cell_length_a 7.490(2)
_cell_length_b 13.400(3)
_cell_length_c 18.639(6)
_cell_measurement_reflns_used 5000
_cell_measurement_temperature 293(2)
_cell_measurement_theta_max 51.3
_cell_measurement_theta_min 3.2
_cell_volume 1870.7(9)
_computing_cell_refinement IPDS-Programmsystem
_computing_data_collection 'IPDS-Programmsystem (Stoe & Cie 1996/97)'
_computing_data_reduction
;
IPDS-Programmsystem (Stoe & Cie, 1996/97) and XSHAPE and
X-RED (Stoe & Cie, 1997)'
;
_computing_molecular_graphics 'DIAMOND  (Brandenburg, 1997)'
_computing_publication_material
;
WINGX (Farrugia, 1999), PARST95 (Nardelli, 1995), PLATON96 (Spek, 1996) and
CIFEDIT (Wieczorrek, 1999)
;
_computing_structure_refinement 'SHELXL97 (Sheldrick, 1997)'
_computing_structure_solution 'SIR92 (Altomare et al., 1993)'
_diffrn_ambient_temperature 293(2)
_diffrn_detector_area_resol_mean 44.4
_diffrn_measured_fraction_theta_full .993
_diffrn_measured_fraction_theta_max .993
_diffrn_measurement_device_type 'Stoe & Cie IPDS'
_diffrn_measurement_method 'oscillation scans'
_diffrn_radiation_monochromator graphite
_diffrn_radiation_source 'fine-focus sealed tube'
_diffrn_radiation_type MoK\a
_diffrn_radiation_wavelength .71073
_diffrn_reflns_av_R_equivalents .0988
_diffrn_reflns_av_sigmaI/netI .0456
_diffrn_reflns_limit_h_max 9
_diffrn_reflns_limit_h_min -9
_diffrn_reflns_limit_k_max 16
_diffrn_reflns_limit_k_min -16
_diffrn_reflns_limit_l_max 22
_diffrn_reflns_limit_l_min -22
_diffrn_reflns_number 8344
_diffrn_reflns_theta_full 25.75
_diffrn_reflns_theta_max 25.75
_diffrn_reflns_theta_min 2.19
_exptl_absorpt_coefficient_mu 11.053
_exptl_absorpt_correction_T_max .104
_exptl_absorpt_correction_T_min .051
_exptl_absorpt_correction_type analytical
_exptl_absorpt_process_details
;Analytische Absorptionskorrektur \"uber WINGX V1.61 (Alcock, 1970) \"uber die
 Kristallfl\"achen (010), (001) und (101).
;
_exptl_crystal_colour black
_exptl_crystal_density_diffrn 3.356
_exptl_crystal_density_meas ?
_exptl_crystal_density_method 'not measured'
_exptl_crystal_description 'Kombination aus den Quader- und Pyramidenfl\"achen (010), (001) und (101).'
_exptl_crystal_F_000 1660
_exptl_crystal_size_max .38
_exptl_crystal_size_mid .36
_exptl_crystal_size_min .33
_refine_diff_density_max 1.253
_refine_diff_density_min -1.010
_refine_ls_extinction_coef .0074(3)
_refine_ls_extinction_method 'SHELXL97 (Sheldrick, 1997)'
_refine_ls_goodness_of_fit_ref 1.110
_refine_ls_hydrogen_treatment constr
_refine_ls_matrix_type full
_refine_ls_number_parameters 43
_refine_ls_number_reflns 927
_refine_ls_number_restraints 0
_refine_ls_restrained_S_all 1.110
_refine_ls_R_factor_all .0487
_refine_ls_R_factor_gt .0391
_refine_ls_shift/su_max <0.001
_refine_ls_shift/su_mean .000
_refine_ls_structure_factor_coef Fsqd
_refine_ls_weighting_details 'calc w = 1/[\s^2^(Fo^2^)+(0.0402P)^2^+4.5689P] where P=(Fo^2^+2Fc^2^)/3'
_refine_ls_weighting_scheme calc
_refine_ls_wR_factor_ref .0906
_reflns_number_gt 740
_reflns_number_total 927
_reflns_threshold_expression I>2\s(I)
_cod_data_source_file jz1410.cif
_cod_data_source_block I
_cod_depositor_comments
;
The following automatic conversions were performed:

'_exptl_crystal_density_meas' value 'not measured' was changed to '?'
- the value is perceived as not measured.

Automatic conversion script
Id: cif_fix_values 3008 2015-01-20 13:52:24Z robertas 
;
_cod_database_code 2011336
_cod_database_fobs_code 2011336

loop_
_symmetry_equiv_pos_as_xyz
'x, y, z'
'-x, -y, z'
'x, -y, -z+1/2'
'-x, y, -z+1/2'
'x+1/2, y+1/2, z+1/2'
'-x+1/2, -y+1/2, z+1/2'
'x+1/2, -y+1/2, -z+1'
'-x+1/2, y+1/2, -z+1'
'-x, -y, -z'
'x, y, -z'
'-x, y, z-1/2'
'x, -y, z-1/2'
'-x+1/2, -y+1/2, -z+1/2'
'x+1/2, y+1/2, -z+1/2'
'-x+1/2, y+1/2, z'
'x+1/2, -y+1/2, z'

loop_
_atom_site_label
_atom_site_fract_x
_atom_site_fract_y
_atom_site_fract_z
_atom_site_U_iso_or_equiv
_atom_site_adp_type
_atom_site_calc_flag
_atom_site_refinement_flags
_atom_site_occupancy
_atom_site_disorder_assembly
_atom_site_disorder_group
_atom_site_type_symbol
I1 .35115(11) .15604(5) .5000 .0639(3) Uani d S 1 . . I
I2 .45688(6) .16005(3) .32327(4) .0683(3) Uani d . 1 . . I
Cu .0000 .0000 .5000 .0461(5) Uani d S 1 . . Cu
N1 -.1268(8) .0721(4) .4206(3) .0515(14) Uani d . 1 . . N
H1NA -.240(9) .0524(15) .4188(3) .09(2) Uiso calc R 1 . . H
H1NB -.1252(8) .137(5) .4290(7) .09(2) Uiso calc R 1 . . H
C1 -.0392(10) .0511(5) .3516(4) .0544(18) Uani d . 1 . . C
H1A .061(7) .103(3) .3426(7) .09(2) Uiso calc R 1 . . H
H1B -.132(6) .0570(7) .310(3) .09(2) Uiso calc R 1 . . H

loop_
_atom_site_aniso_label
_atom_site_aniso_U_11
_atom_site_aniso_U_22
_atom_site_aniso_U_33
_atom_site_aniso_U_12
_atom_site_aniso_U_13
_atom_site_aniso_U_23
I1 .0793(5) .0522(4) .0603(5) -.0183(3) .000 .000
I2 .0445(4) .0440(3) .1164(6) .0000(2) -.0046(3) -.0006(2)
Cu .0554(10) .0407(8) .0423(9) .0174(7) .000 .000
N1 .053(3) .047(3) .054(4) .017(3) -.001(3) .002(2)
C1 .061(4) .062(4) .040(4) .009(3) .004(3) .008(3)

loop_
_atom_type_symbol
_atom_type_description
_atom_type_scat_dispersion_real
_atom_type_scat_dispersion_imag
_atom_type_scat_source
C C .0033 .0016 'International Tables Vol C Tables 4.2.6.8 and 6.1.1.4'
H H .0000 .0000 'International Tables Vol C Tables 4.2.6.8 and 6.1.1.4'
N N .0061 .0033 'International Tables Vol C Tables 4.2.6.8 and 6.1.1.4'
Cu Cu .3201 1.2651 'International Tables Vol C Tables 4.2.6.8 and 6.1.1.4'
I I -.4742 1.8119 'International Tables Vol C Tables 4.2.6.8 and 6.1.1.4'

loop_
_geom_angle_atom_site_label_1
_geom_angle_atom_site_label_2
_geom_angle_atom_site_label_3
_geom_angle_site_symmetry_1
_geom_angle_site_symmetry_3
_geom_angle
_geom_angle_publ_flag
Cu I1 I2 . . 101.118(14) no
Cu I1 I2 . 10_556 101.118(15) no
I2 I1 I2 . 10_556 152.91(3) no
I2 I2 I1 4_655 . 179.066(15) no
N1 Cu N1 2 . 84.9(3) no
N1 Cu N1 2 9_556 95.1(3) no
N1 Cu N1 . 9_556 180.0(2) no
N1 Cu N1 2 10_556 180.0(2) no
N1 Cu N1 . 10_556 95.1(3) no
N1 Cu N1 9_556 10_556 84.9(3) no
N1 Cu I1 2 9_556 94.08(18) no
N1 Cu I1 . 9_556 85.92(18) no
N1 Cu I1 9_556 9_556 94.08(18) no
N1 Cu I1 10_556 9_556 85.92(18) no
N1 Cu I1 2 . 85.92(18) no
N1 Cu I1 . . 94.08(18) no
N1 Cu I1 9_556 . 85.92(18) no
N1 Cu I1 10_556 . 94.08(18) no
I1 Cu I1 9_556 . 180.0 no
C1 N1 Cu . . 110.0(4) no
N1 C1 C1 . 2 110.6(4) no

loop_
_geom_bond_atom_site_label_1
_geom_bond_atom_site_label_2
_geom_bond_site_symmetry_2
_geom_bond_distance
_geom_bond_publ_flag
I1 Cu . 3.3600(10) yes
I1 I2 . 3.3883(13) yes
I1 I2 10_556 3.3883(13) no
I2 I2 4_655 2.8068(16) yes
Cu N1 2 2.007(6) no
Cu N1 . 2.007(6) yes
Cu N1 9_556 2.007(6) no
Cu N1 10_556 2.007(6) no
Cu I1 9_556 3.3600(10) no
N1 C1 . 1.471(9) no
C1 C1 2 1.489(14) no

loop_
_geom_hbond_atom_site_label_D
_geom_hbond_atom_site_label_H
_geom_hbond_atom_site_label_A
_geom_hbond_site_symmetry_A
_geom_hbond_distance_DH
_geom_hbond_distance_HA
_geom_hbond_distance_DA
_geom_hbond_angle_DHA
_geom_hbond_publ_flag
N1 H1NB I1 16_455 .884 3.078(5) 3.936(4) 164.20(10) yes

loop_
_geom_torsion_atom_site_label_1
_geom_torsion_atom_site_label_2
_geom_torsion_atom_site_label_3
_geom_torsion_atom_site_label_4
_geom_torsion_site_symmetry_1
_geom_torsion_site_symmetry_4
_geom_torsion
_geom_torsion_publ_flag
Cu I1 I2 I2 . 4_655 -37.8(18) no
I2 I1 I2 I2 10_556 4_655 106.9(18) no
I2 I1 Cu N1 . 2 34.51(16) no
I2 I1 Cu N1 10_556 2 -129.91(17) no
I2 I1 Cu N1 . . -50.09(17) no
I2 I1 Cu N1 10_556 . 145.49(16) no
I2 I1 Cu N1 . 9_556 129.91(17) no
I2 I1 Cu N1 10_556 9_556 -34.51(16) no
I2 I1 Cu N1 . 10_556 -145.49(16) no
I2 I1 Cu N1 10_556 10_556 50.09(17) no
I2 I1 Cu I1 . 9_556 162.248(18) no
I2 I1 Cu I1 10_556 9_556 -2.171(18) no
N1 Cu N1 C1 2 . -11.3(4) no
N1 Cu N1 C1 9_556 . 15E1(6) no
N1 Cu N1 C1 10_556 . 168.7(4) no
I1 Cu N1 C1 9_556 . -105.8(5) no
I1 Cu N1 C1 . . 74.2(5) no
Cu N1 C1 C1 . 2 31.6(9) no
